data_2218845
loop_
_publ_author_name
'Romanowski, Grzegorz'
'Lis, Tadeusz'

_publ_section_title
;Di-\m-oxido-bis{[(<i>R</i>,<i>R</i>)-(+)-1-amino-2-(3-methoxy-2-oxidobenzylideneamino-\k^2^<i>O</i>^2^,<i>N</i>)-1,2-diphenylethane-\k<i>N</i>]oxidovanadium(V)}
 dihydrate
;
_journal_coeditor_code XU2414
_journal_issue 7
_journal_name_full 'Acta Crystallographica Section E'
_journal_page_first m886
_journal_page_last m887
_journal_paper_doi 10.1107/S1600536808014396
_journal_volume 64
_journal_year 2008
_chemical_formula_iupac '[V2 (C22 H21 N2 O2)2 O4], 2H2 O'
_chemical_formula_moiety 'C44 H42 N4 O8 V2, 2(H2 O)'
_chemical_formula_sum 'C44 H46 N4 O10 V2'
_chemical_formula_weight 892.73
_chemical_name_systematic
;
Di-\m-oxido-bis{[(<i>R</i>,<i>R</i>)-(+)-1-amino-2-(3-methoxy-2-
oxidobenzylideneamino-\k^2^<i>O</i>^2^,<i>N</i>)-1,2-diphenylethane-
\k<i>N</i>]oxidovanadium(V)} dihydrate
;
_space_group_IT_number 19
_symmetry_cell_setting orthorhombic
_symmetry_space_group_name_Hall 'P 2ac 2ab'
_symmetry_space_group_name_H-M 'P 21 21 21'
_atom_sites_solution_hydrogens geom
_atom_sites_solution_primary direct
_atom_sites_solution_secondary difmap
_audit_creation_method SHELXL-97
_cell_angle_alpha 90.00
_cell_angle_beta 90.00
_cell_angle_gamma 90.00
_cell_formula_units_Z 4
_cell_length_a 9.328(4)
_cell_length_b 16.950(7)
_cell_length_c 25.490(10)
_cell_measurement_reflns_used 12243
_cell_measurement_temperature 100(2)
_cell_measurement_theta_max 70
_cell_measurement_theta_min 3
_cell_volume 4030(3)
_computing_cell_refinement 'CrysAlis RED (Oxford Diffraction, 2006)'
_computing_data_collection 'CrysAlis CCD (Oxford Diffraction, 2006)'
_computing_data_reduction 'CrysAlis RED (Oxford Diffraction, 2006)'
_computing_molecular_graphics 'ORTEPII (Johnson, 1976)'
_computing_publication_material 'SHELXL97 (Sheldrick, 2008)'
_computing_structure_refinement 'SHELXL97 (Sheldrick, 2008)'
_computing_structure_solution 'SHELXS97 (Sheldrick, 2008)'
_diffrn_ambient_temperature 100(2)
_diffrn_measured_fraction_theta_full 0.954
_diffrn_measured_fraction_theta_max 0.881
_diffrn_measurement_device_type 'Oxford Xcalibur PX \k-geometry diffractometer with CCD area-detector'
_diffrn_measurement_method '\w and \f'
_diffrn_radiation_monochromator graphite
_diffrn_radiation_source 'fine-focus sealed tube'
_diffrn_radiation_type CuK\a
_diffrn_radiation_wavelength 1.5418
_diffrn_reflns_av_R_equivalents 0.0658
_diffrn_reflns_av_sigmaI/netI 0.1373
_diffrn_reflns_limit_h_max 11
_diffrn_reflns_limit_h_min -10
_diffrn_reflns_limit_k_max 20
_diffrn_reflns_limit_k_min -19
_diffrn_reflns_limit_l_max 31
_diffrn_reflns_limit_l_min -20
_diffrn_reflns_number 27320
_diffrn_reflns_theta_full 67.50
_diffrn_reflns_theta_max 76.53
_diffrn_reflns_theta_min 3.13
_diffrn_standards_interval_count 0
_diffrn_standards_interval_time 0
_diffrn_standards_number 0
_exptl_absorpt_coefficient_mu 4.438
_exptl_absorpt_correction_T_max 0.768
_exptl_absorpt_correction_T_min 0.627
_exptl_absorpt_correction_type analytical
_exptl_absorpt_process_details '(CrysAlis RED; Oxford Diffraction, 2006)'
_exptl_crystal_colour violet
_exptl_crystal_density_diffrn 1.471
_exptl_crystal_density_method 'not measured'
_exptl_crystal_description multifaced
_exptl_crystal_F_000 1856
_exptl_crystal_size_max 0.14
_exptl_crystal_size_mid 0.12
_exptl_crystal_size_min 0.09
_refine_diff_density_max 0.64
_refine_diff_density_min -0.39
_refine_ls_abs_structure_details 'Flack (1983), 2905 Friedel pairs'
_refine_ls_abs_structure_Flack -0.007(9)
_refine_ls_extinction_method none
_refine_ls_goodness_of_fit_ref 1.006
_refine_ls_hydrogen_treatment constr
_refine_ls_matrix_type full
_refine_ls_number_parameters 541
_refine_ls_number_reflns 7083
_refine_ls_number_restraints 0
_refine_ls_restrained_S_all 1.006
_refine_ls_R_factor_all 0.0981
_refine_ls_R_factor_gt 0.0480
_refine_ls_shift/su_max 0.004
_refine_ls_shift/su_mean 0.000
_refine_ls_structure_factor_coef Fsqd
_refine_ls_weighting_details 'calc w=1/[\s^2^(Fo^2^)+(0.009P)^2^] where P=(Fo^2^+2Fc^2^)/3'
_refine_ls_weighting_scheme calc
_refine_ls_wR_factor_gt 0.0628
_refine_ls_wR_factor_ref 0.0690
_reflns_number_gt 3677
_reflns_number_total 7083
_reflns_threshold_expression I>2\s(I)
_cod_data_source_file xu2414.cif
_cod_data_source_block I
_cod_database_code 2218845
_cod_database_fobs_code 2218845

loop_
_symmetry_equiv_pos_as_xyz
'x, y, z'
'-x+1/2, -y, z+1/2'
'-x, y+1/2, -z+1/2'
'x+1/2, -y+1/2, -z'

loop_
_atom_site_type_symbol
_atom_site_label
_atom_site_fract_x
_atom_site_fract_y
_atom_site_fract_z
_atom_site_U_iso_or_equiv
_atom_site_adp_type
_atom_site_calc_flag
_atom_site_refinement_flags
_atom_site_occupancy
V V27A 0.32884(10) 0.48070(7) 0.48510(4) 0.0321(3) Uani d . 1
V V27 0.64395(9) 0.51515(7) 0.50926(4) 0.0315(3) Uani d . 1
O O28A 0.2087(4) 0.4322(2) 0.45349(16) 0.0364(12) Uani d . 1
O O28 0.7674(4) 0.5616(2) 0.54082(16) 0.0351(12) Uani d . 1
O O29A 0.4860(4) 0.4571(3) 0.45501(15) 0.0319(12) Uani d . 1
O O29 0.4883(3) 0.5398(3) 0.53930(15) 0.0292(11) Uani d . 1
O O7A 0.3123(4) 0.5855(2) 0.45846(15) 0.0300(11) Uani d . 1
C C1A 0.2145(6) 0.6399(4) 0.4629(2) 0.0276(16) Uani d . 1
C C2A 0.2227(6) 0.7066(4) 0.4286(2) 0.0267(16) Uani d . 1
C C3A 0.1167(6) 0.7649(4) 0.4295(2) 0.0291(17) Uani d . 1
H H3A 0.1202 0.8072 0.4051 0.035 Uiso calc R 1
C C4A 0.0064(6) 0.7611(4) 0.4659(3) 0.0320(18) Uani d . 1
H H4A -0.0659 0.8006 0.4664 0.038 Uiso calc R 1
C C5A 0.0025(5) 0.7001(4) 0.5010(2) 0.0263(17) Uani d . 1
H H5A -0.0716 0.6987 0.5266 0.032 Uiso calc R 1
C C6A 0.1035(5) 0.6405(3) 0.5004(2) 0.0211(14) Uani d . 1
O O8A 0.3392(4) 0.7063(3) 0.39578(15) 0.0332(12) Uani d . 1
C C9A 0.3526(7) 0.7745(4) 0.3617(2) 0.0395(19) Uani d . 1
H H9D 0.4398 0.7695 0.3405 0.059 Uiso calc R 1
H H9E 0.3584 0.8225 0.3831 0.059 Uiso calc R 1
H H9F 0.2689 0.7776 0.3386 0.059 Uiso calc R 1
C C10A 0.0956(6) 0.5785(4) 0.5396(2) 0.0296(17) Uani d . 1
H H10A 0.0219 0.5835 0.5651 0.036 Uiso calc R 1
N N11A 0.1760(5) 0.5186(3) 0.54371(16) 0.0256(12) Uani d . 1
C C12A 0.1482(5) 0.4612(3) 0.58662(19) 0.0311(14) Uani d . 1
H H12A 0.0870 0.4183 0.5715 0.037 Uiso calc R 1
C C15A 0.0728(6) 0.4914(4) 0.6338(2) 0.0291(16) Uani d . 1
C C20A 0.1342(6) 0.5481(4) 0.6645(2) 0.0367(17) Uani d . 1
H H20A 0.2260 0.5681 0.6554 0.044 Uiso calc R 1
C C19A 0.0649(7) 0.5771(4) 0.7088(2) 0.052(2) Uani d . 1
H H19A 0.1090 0.6169 0.7295 0.063 Uiso calc R 1
C C18A -0.0669(8) 0.5481(4) 0.7227(3) 0.053(2) Uani d . 1
H H18A -0.1116 0.5662 0.7539 0.063 Uiso calc R 1
C C17A -0.1363(7) 0.4922(5) 0.6913(2) 0.057(2) Uani d . 1
H H17A -0.2293 0.4731 0.6996 0.068 Uiso calc R 1
C C16A -0.0610(6) 0.4657(4) 0.6467(2) 0.043(2) Uani d . 1
H H16A -0.1058 0.4280 0.6245 0.051 Uiso calc R 1
C C13A 0.2980(6) 0.4236(3) 0.5991(2) 0.0299(16) Uani d . 1
H H13A 0.3623 0.4664 0.6124 0.036 Uiso calc R 1
N N14A 0.3554(5) 0.3965(3) 0.54722(18) 0.0324(14) Uani d . 1
H H14C 0.3097 0.3504 0.5380 0.039 Uiso calc R 1
H H14D 0.4514 0.3854 0.5508 0.039 Uiso calc R 1
C C21A 0.2923(6) 0.3601(4) 0.6398(2) 0.0282(17) Uani d . 1
C C26A 0.3591(7) 0.3697(4) 0.6877(2) 0.0386(16) Uani d . 1
H H26A 0.4120 0.4167 0.6937 0.046 Uiso calc R 1
C C25A 0.3528(8) 0.3160(4) 0.7261(2) 0.050(2) Uani d . 1
H H25A 0.4012 0.3243 0.7585 0.060 Uiso calc R 1
C C24A 0.2750(7) 0.2486(4) 0.7177(3) 0.051(2) Uani d . 1
H H24A 0.2692 0.2105 0.7449 0.061 Uiso calc R 1
C C23A 0.2058(6) 0.2345(4) 0.6716(2) 0.0465(18) Uani d . 1
H H23A 0.1550 0.1867 0.6659 0.056 Uiso calc R 1
C C22A 0.2121(6) 0.2926(4) 0.6331(2) 0.0440(19) Uani d . 1
H H22A 0.1599 0.2856 0.6015 0.053 Uiso calc R 1
O O7 0.6590(4) 0.4115(2) 0.53751(16) 0.0315(11) Uani d . 1
C C1 0.7654(6) 0.3571(4) 0.5352(2) 0.0274(16) Uani d . 1
C C2 0.7597(6) 0.2964(4) 0.5720(2) 0.0259(16) Uani d . 1
C C3 0.8644(6) 0.2387(4) 0.5706(2) 0.0292(16) Uani d . 1
H H3 0.8626 0.1971 0.5955 0.035 Uiso calc R 1
C C4 0.9722(6) 0.2413(4) 0.5331(3) 0.038(2) Uani d . 1
H H4 1.0444 0.2017 0.5328 0.046 Uiso calc R 1
C C5 0.9748(6) 0.3004(4) 0.4967(2) 0.0367(18) Uani d . 1
H H5 1.0485 0.3014 0.4709 0.044 Uiso calc R 1
C C6 0.8726(6) 0.3580(3) 0.4969(2) 0.0224(14) Uani d . 1
O O8 0.6476(4) 0.2980(3) 0.60580(15) 0.0332(12) Uani d . 1
C C9 0.6331(6) 0.2312(4) 0.6400(2) 0.043(2) Uani d . 1
H H9A 0.5482 0.2380 0.6623 0.065 Uiso calc R 1
H H9B 0.7186 0.2267 0.6622 0.065 Uiso calc R 1
H H9C 0.6225 0.1831 0.6190 0.065 Uiso calc R 1
C C10 0.8681(6) 0.4112(4) 0.4535(2) 0.0279(16) Uani d . 1
H H10 0.9346 0.4019 0.4260 0.033 Uiso calc R 1
N N11 0.7841(4) 0.4701(3) 0.44777(18) 0.0287(13) Uani d . 1
C C12 0.7728(5) 0.5126(3) 0.39691(19) 0.0315(14) Uani d . 1
H H12 0.6891 0.4897 0.3777 0.038 Uiso calc R 1
C C15 0.9029(5) 0.5043(4) 0.3612(2) 0.0243(16) Uani d . 1
C C20 0.8946(7) 0.4590(4) 0.3158(2) 0.044(2) Uani d . 1
H H20 0.8083 0.4318 0.3078 0.053 Uiso calc R 1
C C19 1.0104(7) 0.4531(4) 0.2821(3) 0.049(2) Uani d . 1
H H19 1.0040 0.4221 0.2511 0.059 Uiso calc R 1
C C18 1.1345(7) 0.4925(4) 0.2941(2) 0.0430(18) Uani d . 1
H H18 1.2135 0.4895 0.2707 0.052 Uiso calc R 1
C C17 1.1468(6) 0.5357(4) 0.3387(2) 0.0507(19) Uani d . 1
H H17 1.2337 0.5622 0.3471 0.061 Uiso calc R 1
C C16 1.0299(6) 0.5401(4) 0.3714(2) 0.046(2) Uani d . 1
H H16 1.0386 0.5699 0.4028 0.055 Uiso calc R 1
C C13 0.7381(5) 0.5996(3) 0.4075(2) 0.0260(15) Uani d . 1
H H13 0.8267 0.6249 0.4218 0.031 Uiso calc R 1
N N14 0.6256(5) 0.6028(3) 0.44947(18) 0.0320(14) Uani d . 1
H H14A 0.5371 0.5978 0.4339 0.038 Uiso calc R 1
H H14B 0.6290 0.6517 0.4651 0.038 Uiso calc R 1
C C21 0.7018(6) 0.6405(4) 0.3576(2) 0.0288(17) Uani d . 1
C C26 0.5853(6) 0.6156(4) 0.3278(2) 0.0420(19) Uani d . 1
H H26 0.5277 0.5736 0.3405 0.050 Uiso calc R 1
C C25 0.5504(7) 0.6501(4) 0.2800(2) 0.0512(19) Uani d . 1
H H25 0.4693 0.6337 0.2602 0.061 Uiso calc R 1
C C24 0.6411(8) 0.7102(5) 0.2627(2) 0.056(2) Uani d . 1
H H24 0.6225 0.7330 0.2293 0.067 Uiso calc R 1
C C23 0.7545(7) 0.7383(5) 0.2906(3) 0.068(3) Uani d . 1
H H23 0.8116 0.7805 0.2778 0.082 Uiso calc R 1
C C22 0.7839(6) 0.7026(4) 0.3390(2) 0.050(2) Uani d . 1
H H22 0.8617 0.7214 0.3595 0.060 Uiso calc R 1
O O1W 0.4465(5) 0.4178(3) 0.3495(2) 0.0770(18) Uani d . 1
H H1W1 0.4121 0.4397 0.3762 0.115 Uiso d R 1
H H2W1 0.4821 0.3734 0.3564 0.115 Uiso d R 1
O O2W 0.5401(7) 0.5739(4) 0.6465(2) 0.132(3) Uani d . 1
H H1W2 0.5292 0.5769 0.6138 0.199 Uiso d R 1
H H2W2 0.6260 0.5672 0.6553 0.199 Uiso d R 1

loop_
_atom_site_aniso_label
_atom_site_aniso_U_11
_atom_site_aniso_U_22
_atom_site_aniso_U_33
_atom_site_aniso_U_12
_atom_site_aniso_U_13
_atom_site_aniso_U_23
V27A 0.0266(6) 0.0352(7) 0.0346(6) 0.0044(5) 0.0053(5) 0.0018(7)
V27 0.0244(5) 0.0340(7) 0.0361(6) 0.0034(5) 0.0068(5) 0.0017(6)
O28A 0.030(2) 0.039(3) 0.040(3) -0.003(2) -0.002(2) -0.001(2)
O28 0.027(2) 0.042(3) 0.036(3) -0.008(2) 0.002(2) -0.010(2)
O29A 0.029(2) 0.029(3) 0.038(3) 0.003(2) 0.011(2) -0.003(2)
O29 0.024(2) 0.028(3) 0.036(3) 0.004(2) 0.0124(19) -0.001(2)
O7A 0.022(2) 0.034(3) 0.035(3) 0.002(2) 0.012(2) 0.005(2)
C1A 0.028(4) 0.025(4) 0.030(4) 0.000(3) -0.002(3) -0.006(3)
C2A 0.020(3) 0.028(4) 0.032(4) -0.005(3) -0.001(3) -0.001(4)
C3A 0.025(3) 0.029(4) 0.033(4) -0.001(3) -0.006(3) 0.004(3)
C4A 0.025(3) 0.039(5) 0.031(4) 0.004(3) 0.001(3) -0.008(4)
C5A 0.016(3) 0.035(5) 0.028(4) 0.005(3) 0.007(3) -0.002(4)
C6A 0.017(3) 0.024(4) 0.022(3) -0.006(3) 0.005(3) -0.004(3)
O8A 0.024(2) 0.036(3) 0.040(3) 0.001(2) 0.013(2) 0.001(2)
C9A 0.053(4) 0.036(5) 0.030(4) -0.002(4) 0.005(4) 0.017(3)
C10A 0.026(3) 0.040(5) 0.024(3) -0.013(3) 0.004(3) -0.014(3)
N11A 0.028(3) 0.020(3) 0.028(3) 0.005(3) -0.001(2) -0.004(3)
C12A 0.034(3) 0.034(4) 0.026(3) 0.003(3) 0.006(3) 0.009(3)
C15A 0.031(3) 0.031(5) 0.025(3) 0.001(3) 0.002(3) -0.001(3)
C20A 0.030(4) 0.044(4) 0.036(4) 0.007(3) 0.002(3) -0.007(3)
C19A 0.068(5) 0.052(5) 0.036(4) 0.026(4) -0.001(4) -0.004(4)
C18A 0.061(5) 0.058(6) 0.039(5) 0.025(4) 0.026(4) 0.003(4)
C17A 0.054(4) 0.072(6) 0.044(4) 0.011(5) 0.017(4) -0.002(5)
C16A 0.035(4) 0.050(5) 0.044(5) -0.001(4) 0.004(3) 0.011(4)
C13A 0.024(3) 0.035(4) 0.030(4) 0.009(3) 0.001(3) 0.006(3)
N14A 0.025(3) 0.038(4) 0.034(3) 0.006(3) 0.003(3) -0.006(3)
C21A 0.023(3) 0.030(4) 0.032(4) 0.013(3) 0.000(3) -0.002(3)
C26A 0.051(4) 0.024(4) 0.040(4) 0.004(4) 0.000(4) -0.001(3)
C25A 0.073(6) 0.046(5) 0.031(4) 0.001(5) 0.007(4) -0.005(4)
C24A 0.057(5) 0.060(6) 0.037(5) 0.013(5) 0.027(4) 0.014(4)
C23A 0.045(4) 0.047(5) 0.048(4) -0.004(4) 0.004(3) 0.012(4)
C22A 0.038(4) 0.049(5) 0.045(4) -0.002(3) -0.004(3) 0.005(4)
O7 0.016(2) 0.035(3) 0.044(3) 0.008(2) 0.005(2) -0.006(2)
C1 0.018(3) 0.031(4) 0.033(4) -0.002(3) -0.006(3) -0.008(4)
C2 0.026(4) 0.020(4) 0.032(4) -0.001(3) -0.004(3) 0.000(4)
C3 0.032(4) 0.028(4) 0.027(4) -0.005(4) -0.002(3) 0.001(3)
C4 0.022(3) 0.043(5) 0.050(5) 0.013(4) 0.007(3) -0.006(4)
C5 0.036(4) 0.041(5) 0.033(5) 0.004(4) 0.008(4) 0.003(4)
C6 0.019(3) 0.020(3) 0.028(4) 0.008(3) 0.000(3) 0.005(3)
O8 0.025(2) 0.040(3) 0.035(3) -0.001(2) 0.015(2) 0.003(2)
C9 0.041(4) 0.056(6) 0.033(4) 0.003(4) 0.005(3) 0.011(4)
C10 0.022(3) 0.029(4) 0.033(4) 0.003(3) 0.009(3) -0.010(3)
N11 0.024(3) 0.031(3) 0.031(3) 0.002(3) -0.005(2) -0.005(3)
C12 0.023(3) 0.046(4) 0.025(3) -0.006(3) 0.002(2) -0.005(3)
C15 0.019(3) 0.030(4) 0.024(3) 0.002(3) 0.003(2) -0.003(3)
C20 0.036(4) 0.058(5) 0.038(4) 0.001(4) 0.000(3) 0.000(4)
C19 0.048(4) 0.068(6) 0.031(4) 0.016(4) 0.007(4) -0.013(4)
C18 0.039(4) 0.053(5) 0.037(4) 0.009(4) 0.014(3) 0.009(4)
C17 0.045(4) 0.064(5) 0.043(4) -0.009(4) 0.019(4) -0.010(4)
C16 0.019(3) 0.075(6) 0.044(4) 0.002(4) 0.006(3) -0.019(4)
C13 0.021(3) 0.029(4) 0.028(3) 0.001(3) 0.006(3) -0.001(3)
N14 0.029(3) 0.025(4) 0.043(3) 0.007(3) 0.004(3) -0.004(3)
C21 0.017(3) 0.046(5) 0.023(4) 0.002(3) 0.002(3) 0.007(3)
C26 0.032(4) 0.062(5) 0.032(4) 0.015(4) 0.005(3) 0.004(4)
C25 0.049(5) 0.067(5) 0.037(4) 0.018(4) -0.011(4) 0.000(4)
C24 0.058(5) 0.087(7) 0.023(4) 0.023(5) 0.016(4) 0.019(4)
C23 0.038(5) 0.107(8) 0.060(6) 0.003(5) 0.010(4) 0.037(5)
C22 0.031(4) 0.078(6) 0.040(4) -0.001(4) -0.006(3) 0.022(4)
O1W 0.094(4) 0.058(4) 0.078(5) 0.009(3) 0.023(3) -0.003(3)
O2W 0.171(6) 0.149(7) 0.076(5) -0.062(5) 0.006(4) -0.002(5)

loop_
_atom_type_symbol
_atom_type_description
_atom_type_scat_dispersion_real
_atom_type_scat_dispersion_imag
_atom_type_scat_source
C C 0.0181 0.0091 'International Tables Vol C Tables 4.2.6.8 and 6.1.1.4'
H H 0.0000 0.0000 'International Tables Vol C Tables 4.2.6.8 and 6.1.1.4'
N N 0.0311 0.0180 'International Tables Vol C Tables 4.2.6.8 and 6.1.1.4'
O O 0.0492 0.0322 'International Tables Vol C Tables 4.2.6.8 and 6.1.1.4'
V V 0.0687 2.1097 'International Tables Vol C Tables 4.2.6.8 and 6.1.1.4'

loop_
_geom_angle_atom_site_label_1
_geom_angle_atom_site_label_2
_geom_angle_atom_site_label_3
_geom_angle
O28A V27A O29A 104.7(2)
O28A V27A O7A 103.99(19)
O29A V27A O7A 97.37(19)
O28A V27A N14A 96.3(2)
O29A V27A N14A 94.39(19)
O7A V27A N14A 153.03(17)
O28A V27A N11A 92.24(19)
O29A V27A N11A 161.58(18)
O7A V27A N11A 85.16(17)
N14A V27A N11A 76.36(18)
O28A V27A O29 172.23(19)
O29A V27A O29 79.23(15)
O7A V27A O29 81.88(16)
N14A V27A O29 76.60(17)
N11A V27A O29 83.10(14)
O28A V27A V27 150.30(15)
O29A V27A V27 46.21(14)
O7A V27A V27 88.38(12)
N14A V27A V27 82.40(13)
N11A V27A V27 115.95(12)
O29 V27A V27 33.01(9)
O28 V27 O29 105.49(19)
O28 V27 O7 102.1(2)
O29 V27 O7 96.86(19)
O28 V27 N14 94.2(2)
O29 V27 N14 94.74(19)
O7 V27 N14 156.62(18)
O28 V27 N11 95.84(19)
O29 V27 N11 157.77(18)
O7 V27 N11 84.50(18)
N14 V27 N11 77.22(19)
O28 V27 O29A 171.98(18)
O29 V27 O29A 79.87(15)
O7 V27 O29A 82.93(17)
N14 V27 O29A 79.22(17)
N11 V27 O29A 78.29(14)
O28 V27 V27A 151.77(14)
O29 V27 V27A 46.71(14)
O7 V27 V27A 88.33(12)
N14 V27 V27A 84.95(13)
N11 V27 V27A 111.38(12)
O29A V27 V27A 33.16(9)
V27A O29A V27 100.63(19)
V27 O29 V27A 100.27(19)
C1A O7A V27A 133.3(4)
O7A C1A C6A 125.3(6)
O7A C1A C2A 117.9(6)
C6A C1A C2A 116.7(6)
O8A C2A C3A 125.0(6)
O8A C2A C1A 114.4(5)
C3A C2A C1A 120.7(6)
C4A C3A C2A 120.2(6)
C4A C3A H3A 119.9
C2A C3A H3A 119.9
C5A C4A C3A 119.5(6)
C5A C4A H4A 120.2
C3A C4A H4A 120.2
C4A C5A C6A 121.7(6)
C4A C5A H5A 119.1
C6A C5A H5A 119.1
C5A C6A C1A 121.0(6)
C5A C6A C10A 119.0(5)
C1A C6A C10A 120.0(5)
C2A O8A C9A 115.5(5)
O8A C9A H9D 109.5
O8A C9A H9E 109.5
H9D C9A H9E 109.5
O8A C9A H9F 109.5
H9D C9A H9F 109.5
H9E C9A H9F 109.5
N11A C10A C6A 127.3(6)
N11A C10A H10A 116.3
C6A C10A H10A 116.3
C10A N11A C12A 118.8(5)
C10A N11A V27A 124.9(4)
C12A N11A V27A 115.3(3)
C15A C12A N11A 116.9(5)
C15A C12A C13A 113.4(4)
N11A C12A C13A 105.0(4)
C15A C12A H12A 107.0
N11A C12A H12A 107.0
C13A C12A H12A 107.0
C16A C15A C20A 118.1(6)
C16A C15A C12A 121.2(6)
C20A C15A C12A 120.6(5)
C15A C20A C19A 121.3(6)
C15A C20A H20A 119.4
C19A C20A H20A 119.4
C18A C19A C20A 120.0(7)
C18A C19A H19A 120.0
C20A C19A H19A 120.0
C19A C18A C17A 120.7(7)
C19A C18A H18A 119.6
C17A C18A H18A 119.6
C18A C17A C16A 116.5(7)
C18A C17A H17A 121.7
C16A C17A H17A 121.7
C15A C16A C17A 123.3(7)
C15A C16A H16A 118.4
C17A C16A H16A 118.4
C21A C13A N14A 113.8(5)
C21A C13A C12A 113.6(4)
N14A C13A C12A 105.3(4)
C21A C13A H13A 108.0
N14A C13A H13A 108.0
C12A C13A H13A 108.0
C13A N14A V27A 113.9(3)
C13A N14A H14C 108.8
V27A N14A H14C 108.8
C13A N14A H14D 108.8
V27A N14A H14D 108.8
H14C N14A H14D 107.7
C22A C21A C26A 116.9(6)
C22A C21A C13A 122.1(6)
C26A C21A C13A 120.8(6)
C25A C26A C21A 123.2(7)
C25A C26A H26A 118.4
C21A C26A H26A 118.4
C26A C25A C24A 118.4(7)
C26A C25A H25A 120.8
C24A C25A H25A 120.8
C23A C24A C25A 122.2(7)
C23A C24A H24A 118.9
C25A C24A H24A 118.9
C24A C23A C22A 117.6(7)
C24A C23A H23A 121.2
C22A C23A H23A 121.2
C21A C22A C23A 121.6(6)
C21A C22A H22A 119.2
C23A C22A H22A 119.2
C1 O7 V27 131.7(4)
O7 C1 C2 116.4(6)
O7 C1 C6 123.1(6)
C2 C1 C6 120.4(6)
O8 C2 C3 125.2(6)
O8 C2 C1 116.3(5)
C3 C2 C1 118.5(6)
C2 C3 C4 120.5(6)
C2 C3 H3 119.7
C4 C3 H3 119.7
C5 C4 C3 120.2(6)
C5 C4 H4 119.9
C3 C4 H4 119.9
C6 C5 C4 120.6(6)
C6 C5 H5 119.7
C4 C5 H5 119.7
C5 C6 C1 119.7(6)
C5 C6 C10 118.0(6)
C1 C6 C10 121.8(5)
C2 O8 C9 116.3(5)
O8 C9 H9A 109.5
O8 C9 H9B 109.5
H9A C9 H9B 109.5
O8 C9 H9C 109.5
H9A C9 H9C 109.5
H9B C9 H9C 109.5
N11 C10 C6 126.9(5)
N11 C10 H10 116.5
C6 C10 H10 116.5
C10 N11 C12 121.4(5)
C10 N11 V27 124.0(4)
C12 N11 V27 114.5(3)
N11 C12 C15 114.8(5)
N11 C12 C13 109.1(4)
C15 C12 C13 111.2(5)
N11 C12 H12 107.1
C15 C12 H12 107.1
C13 C12 H12 107.1
C16 C15 C20 117.0(5)
C16 C15 C12 122.7(5)
C20 C15 C12 120.3(5)
C19 C20 C15 120.9(6)
C19 C20 H20 119.5
C15 C20 H20 119.5
C18 C19 C20 119.0(6)
C18 C19 H19 120.5
C20 C19 H19 120.5
C17 C18 C19 121.4(6)
C17 C18 H18 119.3
C19 C18 H18 119.3
C18 C17 C16 118.0(6)
C18 C17 H17 121.0
C16 C17 H17 121.0
C15 C16 C17 123.6(6)
C15 C16 H16 118.2
C17 C16 H16 118.2
C21 C13 N14 115.7(5)
C21 C13 C12 110.2(5)
N14 C13 C12 107.9(4)
C21 C13 H13 107.6
N14 C13 H13 107.6
C12 C13 H13 107.6
C13 N14 V27 115.4(3)
C13 N14 H14A 108.4
V27 N14 H14A 108.4
C13 N14 H14B 108.4
V27 N14 H14B 108.4
H14A N14 H14B 107.5
C22 C21 C26 118.3(6)
C22 C21 C13 121.4(6)
C26 C21 C13 120.3(6)
C25 C26 C21 122.4(6)
C25 C26 H26 118.8
C21 C26 H26 118.8
C26 C25 C24 116.2(6)
C26 C25 H25 121.9
C24 C25 H25 121.9
C23 C24 C25 124.2(7)
C23 C24 H24 117.9
C25 C24 H24 117.9
C24 C23 C22 117.5(7)
C24 C23 H23 121.3
C22 C23 H23 121.3
C21 C22 C23 121.4(6)
C21 C22 H22 119.3
C23 C22 H22 119.3
H1W1 O1W H2W1 112.2
H1W2 O2W H2W2 112.9

loop_
_geom_bond_atom_site_label_1
_geom_bond_atom_site_label_2
_geom_bond_distance
_geom_bond_publ_flag
V27A O7A 1.908(4) y
V27A O28A 1.607(4) y
V27A O29A 1.703(4) y
V27A O29 2.263(4) y
V27A N11A 2.163(5) y
V27A N14A 2.147(5) y
V27A V27 3.0595(17) ?
V27 O7 1.904(4) y
V27 O28 1.610(4) y
V27 O29 1.694(3) y
V27 O29A 2.247(4) y
V27 N11 2.179(5) y
V27 N14 2.135(5) y
O7A C1A 1.302(7) ?
C1A C6A 1.409(8) ?
C1A C2A 1.431(8) ?
C2A O8A 1.371(6) ?
C2A C3A 1.399(8) ?
C3A C4A 1.386(8) ?
C3A H3A 0.9500 ?
C4A C5A 1.369(8) ?
C4A H4A 0.9500 ?
C5A C6A 1.382(7) ?
C5A H5A 0.9500 ?
C6A C10A 1.453(8) ?
O8A C9A 1.451(6) ?
C9A H9D 0.9800 ?
C9A H9E 0.9800 ?
C9A H9F 0.9800 ?
C10A N11A 1.267(7) ?
C10A H10A 0.9500 ?
N11A C12A 1.487(6) ?
C12A C15A 1.485(7) ?
C12A C13A 1.568(7) ?
C12A H12A 1.0000 ?
C15A C16A 1.363(7) ?
C15A C20A 1.365(8) ?
C20A C19A 1.391(7) ?
C20A H20A 0.9500 ?
C19A C18A 1.370(8) ?
C19A H19A 0.9500 ?
C18A C17A 1.399(9) ?
C18A H18A 0.9500 ?
C17A C16A 1.411(8) ?
C17A H17A 0.9500 ?
C16A H16A 0.9500 ?
C13A C21A 1.497(8) ?
C13A N14A 1.499(6) ?
C13A H13A 1.0000 ?
N14A H14C 0.9200 ?
N14A H14D 0.9200 ?
C21A C22A 1.377(8) ?
C21A C26A 1.381(8) ?
C26A C25A 1.339(7) ?
C26A H26A 0.9500 ?
C25A C24A 1.369(9) ?
C25A H25A 0.9500 ?
C24A C23A 1.362(9) ?
C24A H24A 0.9500 ?
C23A C22A 1.391(7) ?
C23A H23A 0.9500 ?
C22A H22A 0.9500 ?
O7 C1 1.356(7) ?
C1 C2 1.393(8) ?
C1 C6 1.398(7) ?
C2 O8 1.356(6) ?
C2 C3 1.382(8) ?
C3 C4 1.388(8) ?
C3 H3 0.9500 ?
C4 C5 1.367(8) ?
C4 H4 0.9500 ?
C5 C6 1.365(8) ?
C5 H5 0.9500 ?
C6 C10 1.428(7) ?
O8 C9 1.437(6) ?
C9 H9A 0.9800 ?
C9 H9B 0.9800 ?
C9 H9C 0.9800 ?
C10 N11 1.276(7) ?
C10 H10 0.9500 ?
N11 C12 1.487(6) ?
C12 C15 1.523(6) ?
C12 C13 1.535(7) ?
C12 H12 1.0000 ?
C15 C16 1.357(7) ?
C15 C20 1.391(7) ?
C20 C19 1.383(8) ?
C20 H20 0.9500 ?
C19 C18 1.371(8) ?
C19 H19 0.9500 ?
C18 C17 1.359(7) ?
C18 H18 0.9500 ?
C17 C16 1.374(7) ?
C17 H17 0.9500 ?
C16 H16 0.9500 ?
C13 C21 1.487(7) ?
C13 N14 1.500(6) ?
C13 H13 1.0000 ?
N14 H14A 0.9200 ?
N14 H14B 0.9200 ?
C21 C22 1.386(8) ?
C21 C26 1.391(7) ?
C26 C25 1.389(8) ?
C26 H26 0.9500 ?
C25 C24 1.396(9) ?
C25 H25 0.9500 ?
C24 C23 1.361(9) ?
C24 H24 0.9500 ?
C23 C22 1.401(9) ?
C23 H23 0.9500 ?
C22 H22 0.9500 ?
O1W H1W1 0.8401 ?
O1W H2W1 0.8402 ?
O2W H1W2 0.8405 ?
O2W H2W2 0.8402 ?

loop_
_geom_hbond_atom_site_label_D
_geom_hbond_atom_site_label_H
_geom_hbond_atom_site_label_A
_geom_hbond_site_symmetry_A
_geom_hbond_distance_DH
_geom_hbond_distance_HA
_geom_hbond_distance_DA
_geom_hbond_angle_DHA
N14 H14A O7A . 0.92 2.20 2.946(6) 138
N14A H14D O7 . 0.92 2.02 2.855(6) 151
O1W H1W1 O29A . 0.84 2.14 2.795(6) 134
O2W H1W2 O29 . 0.84 2.04 2.834(7) 158
C3 H3 O1W 4_556 0.95 2.52 3.431(8) 160
C3A H3A O2W 4_466 0.95 2.52 3.424(9) 159
C10A H10A O28 1_455 0.95 2.48 3.075(7) 120
C13A H13A O29 . 1.00 2.53 3.057(7) 113

loop_
_geom_torsion_atom_site_label_1
_geom_torsion_atom_site_label_2
_geom_torsion_atom_site_label_3
_geom_torsion_atom_site_label_4
_geom_torsion
O7A C1A C2A O8A -2.6(8)
C6A C1A C2A O8A 174.9(5)
O7A C1A C2A C3A 176.6(5)
C6A C1A C2A C3A -5.9(9)
O8A C2A C3A C4A -177.2(6)
C1A C2A C3A C4A 3.7(9)
C2A C3A C4A C5A 0.3(10)
C3A C4A C5A C6A -2.0(10)
C4A C5A C6A C1A -0.5(9)
C4A C5A C6A C10A 178.3(6)
O7A C1A C6A C5A -178.4(6)
C2A C1A C6A C5A 4.4(8)
O7A C1A C6A C10A 2.8(9)
C2A C1A C6A C10A -174.5(5)
C3A C2A O8A C9A 2.8(8)
C1A C2A O8A C9A -178.1(5)
C5A C6A C10A N11A 177.6(5)
C1A C6A C10A N11A -3.5(9)
C6A C10A N11A C12A -179.0(5)
C6A C10A N11A V27A -10.7(8)
C10A N11A C12A C15A -24.9(7)
C10A N11A C12A C13A -151.6(5)
N11A C12A C15A C16A 114.2(7)
C13A C12A C15A C16A -123.4(6)
N11A C12A C15A C20A -63.5(7)
C13A C12A C15A C20A 59.0(8)
C16A C15A C20A C19A 2.2(9)
C12A C15A C20A C19A 180.0(6)
C15A C20A C19A C18A 0.7(10)
C20A C19A C18A C17A -3.1(11)
C19A C18A C17A C16A 2.6(11)
C20A C15A C16A C17A -2.8(10)
C12A C15A C16A C17A 179.5(6)
C18A C17A C16A C15A 0.4(11)
C15A C12A C13A C21A 54.4(7)
N11A C12A C13A C21A -176.8(5)
C15A C12A C13A N14A 179.5(5)
N11A C12A C13A N14A -51.7(6)
C21A C13A N14A V27A 169.5(4)
C12A C13A N14A V27A 44.5(5)
O28A V27A N14A C13A -109.7(4)
O29A V27A N14A C13A 144.9(4)
O7A V27A N14A C13A 29.1(6)
N11A V27A N14A C13A -18.9(4)
O29 V27A N14A C13A 67.1(4)
N14A C13A C21A C22A -60.2(7)
C12A C13A C21A C22A 60.3(8)
N14A C13A C21A C26A 124.8(6)
C12A C13A C21A C26A -114.7(6)
C22A C21A C26A C25A 2.3(10)
C13A C21A C26A C25A 177.5(6)
C21A C26A C25A C24A -0.8(11)
C26A C25A C24A C23A 0.7(11)
C25A C24A C23A C22A -2.2(10)
C26A C21A C22A C23A -3.8(9)
C13A C21A C22A C23A -179.0(5)
C24A C23A C22A C21A 3.8(9)
O7 C1 C2 O8 0.5(8)
C6 C1 C2 O8 -176.5(5)
O7 C1 C2 C3 178.9(5)
C6 C1 C2 C3 1.9(9)
O8 C2 C3 C4 177.8(6)
C1 C2 C3 C4 -0.4(9)
C2 C3 C4 C5 -0.8(10)
C3 C4 C5 C6 0.5(11)
C4 C5 C6 C1 0.9(10)
C4 C5 C6 C10 -170.8(6)
O7 C1 C6 C5 -179.0(6)
C2 C1 C6 C5 -2.2(9)
O7 C1 C6 C10 -7.5(9)
C2 C1 C6 C10 169.3(6)
C3 C2 O8 C9 -4.6(8)
C1 C2 O8 C9 173.6(5)
C5 C6 C10 N11 -177.3(6)
C1 C6 C10 N11 11.1(10)
C6 C10 N11 C12 -169.2(5)
C6 C10 N11 V27 9.4(8)
C10 N11 C12 C15 -23.2(7)
C10 N11 C12 C13 -148.8(5)
N11 C12 C15 C16 -71.8(8)
C13 C12 C15 C16 52.7(8)
N11 C12 C15 C20 108.6(6)
C13 C12 C15 C20 -126.8(6)
C16 C15 C20 C19 -1.7(10)
C12 C15 C20 C19 177.9(6)
C15 C20 C19 C18 0.1(10)
C20 C19 C18 C17 1.4(11)
C19 C18 C17 C16 -1.1(11)
C20 C15 C16 C17 2.0(11)
C12 C15 C16 C17 -177.6(6)
C18 C17 C16 C15 -0.6(11)
N11 C12 C13 C21 -170.4(4)
C15 C12 C13 C21 61.9(6)
N11 C12 C13 N14 -43.1(5)
C15 C12 C13 N14 -170.8(4)
C21 C13 N14 V27 160.3(4)
C12 C13 N14 V27 36.4(5)
N14 C13 C21 C22 119.4(6)
C12 C13 C21 C22 -117.9(6)
N14 C13 C21 C26 -62.0(8)
C12 C13 C21 C26 60.7(7)
C22 C21 C26 C25 0.9(9)
C13 C21 C26 C25 -177.7(6)
C21 C26 C25 C24 1.6(9)
C26 C25 C24 C23 -3.2(10)
C25 C24 C23 C22 2.1(12)
C26 C21 C22 C23 -2.1(10)
C13 C21 C22 C23 176.5(6)
C24 C23 C22 C21 0.7(11)
